data_4129980
loop_
_publ_author_name
'Luo, Xiaolong'
'Cao, Yu'
'Wang, Tao'
'Li, Guanghua'
'Li, Jiangang'
'Yang, Yonggang'
'Xu, Zhongxuan'
'Zhang, Jian'
'Huo, Qisheng'
'Liu, Yunling'
'Eddaoudi, Mohamed'

_publ_section_title
;
 Host-Guest Chirality Interplay: A Mutually Induced Formation of a Chiral
 ZMOF and Its Double-Helix Polymer Guests.
;
_journal_issue 3
_journal_name_full 'Journal of the American Chemical Society'
_journal_page_first 786
_journal_page_last 789
_journal_paper_doi 10.1021/jacs.5b12516
_journal_volume 138
_journal_year 2016
_chemical_formula_moiety 'C41 H57 Cu6 I4 N11 O3'
_chemical_formula_sum 'C41 H57 Cu6 I4 N11 O3'
_chemical_formula_weight 1640.81
_space_group_crystal_system hexagonal
_space_group_IT_number 178
_space_group_name_Hall 'P 61 2 (0 0 5)'
_space_group_name_H-M_alt 'P 61 2 2'
_atom_sites_solution_hydrogens geom
_audit_creation_method SHELXL-2014/7
_cell_angle_alpha 90
_cell_angle_beta 90
_cell_angle_gamma 120
_cell_formula_units_Z 6
_cell_length_a 22.901(3)
_cell_length_b 22.901(3)
_cell_length_c 22.272(5)
_cell_measurement_temperature 296(2)
_cell_volume 10116(3)
_computing_structure_refinement 'SHELXL-2014/7 (Sheldrick, 2014)'
_diffrn_ambient_temperature 296(2)
_diffrn_measured_fraction_theta_full 0.999
_diffrn_measured_fraction_theta_max 0.999
_diffrn_measurement_device_type 'CCD area detector'
_diffrn_radiation_type MoK\a
_diffrn_radiation_wavelength 0.71073
_diffrn_reflns_av_R_equivalents 0.1089
_diffrn_reflns_av_unetI/netI 0.0492
_diffrn_reflns_Laue_measured_fraction_full 0.999
_diffrn_reflns_Laue_measured_fraction_max 0.999
_diffrn_reflns_limit_h_max 26
_diffrn_reflns_limit_h_min -27
_diffrn_reflns_limit_k_max 27
_diffrn_reflns_limit_k_min -23
_diffrn_reflns_limit_l_max 21
_diffrn_reflns_limit_l_min -26
_diffrn_reflns_number 65820
_diffrn_reflns_point_group_measured_fraction_full 0.999
_diffrn_reflns_point_group_measured_fraction_max 0.999
_diffrn_reflns_theta_full 25.059
_diffrn_reflns_theta_max 25.059
_diffrn_reflns_theta_min 1.027
_exptl_absorpt_coefficient_mu 3.726
_exptl_absorpt_correction_T_max 0.6012
_exptl_absorpt_correction_T_min 0.4781
_exptl_absorpt_correction_type empirical
_exptl_absorpt_process_details SADABS
_exptl_crystal_colour yellow
_exptl_crystal_density_diffrn 1.616
_exptl_crystal_description block
_exptl_crystal_F_000 4740
_exptl_crystal_size_max 0.28
_exptl_crystal_size_mid 0.25
_exptl_crystal_size_min 0.21
_refine_diff_density_max 0.785
_refine_diff_density_min -0.342
_refine_diff_density_rms 0.115
_refine_ls_abs_structure_details
;
 Flack x determined using 1434 quotients [(I+)-(I-)]/[(I+)+(I-)]
 (Parsons, Flack and Wagner, Acta Cryst. B69 (2013) 249-259).
;
_refine_ls_abs_structure_Flack 0.01(2)
_refine_ls_extinction_method none
_refine_ls_goodness_of_fit_ref 1.011
_refine_ls_hydrogen_treatment constr
_refine_ls_matrix_type full
_refine_ls_number_parameters 185
_refine_ls_number_reflns 5984
_refine_ls_number_restraints 36
_refine_ls_restrained_S_all 1.008
_refine_ls_R_factor_all 0.0652
_refine_ls_R_factor_gt 0.0428
_refine_ls_shift/su_max 0.001
_refine_ls_shift/su_mean 0.000
_refine_ls_structure_factor_coef Fsqd
_refine_ls_weighting_details 'w=1/[\s^2^(Fo^2^)+(0.0658P)^2^] where P=(Fo^2^+2Fc^2^)/3'
_refine_ls_weighting_scheme calc
_refine_ls_wR_factor_gt 0.1113
_refine_ls_wR_factor_ref 0.1176
_reflns_Friedel_coverage 0.732
_reflns_Friedel_fraction_full 0.998
_reflns_Friedel_fraction_max 0.998
_reflns_number_gt 4366
_reflns_number_total 5984
_reflns_threshold_expression 'I > 2\s(I)'
_cod_data_source_file ja5b12516_si_004.cif
_cod_data_source_block JLU_Liu23P
_cod_original_sg_symbol_Hall 'P 61 2 (0 0 -1)'
_cod_database_code 4129980
_shelx_shelxl_version_number 2014/7
_shelx_space_group_comment
;
The symmetry employed for this shelxl refinement is uniquely defined
by the following loop, which should always be used as a source of
symmetry information in preference to the above space-group names.
They are only intended as comments.
;

loop_
_space_group_symop_operation_xyz
'x, y, z'
'-y, x-y, z+1/3'
'-x+y, -x, z+2/3'
'-x, -y, z+1/2'
'y, -x+y, z+5/6'
'x-y, x, z+1/6'
'y, x, -z+1/3'
'x-y, -y, -z'
'-x, -x+y, -z+2/3'
'-y, -x, -z+5/6'
'-x+y, y, -z+1/2'
'x, x-y, -z+1/6'

loop_
_atom_site_label
_atom_site_type_symbol
_atom_site_fract_x
_atom_site_fract_y
_atom_site_fract_z
_atom_site_U_iso_or_equiv
_atom_site_adp_type
_atom_site_occupancy
_atom_site_site_symmetry_order
_atom_site_calc_flag
_atom_site_refinement_flags_posn
_atom_site_refinement_flags_adp
_atom_site_refinement_flags_occupancy
I1 I 0.76274(4) 0.60953(4) 0.83788(3) 0.0677(3) Uani 1 1 d . . .
I2 I 0.81052(5) 0.44464(4) 0.79101(4) 0.0685(3) Uani 1 1 d . . .
Cu1 Cu 0.71652(9) 0.48121(8) 0.80421(6) 0.0739(5) Uani 1 1 d . . .
Cu2 Cu 0.84155(8) 0.57580(8) 0.77745(7) 0.0712(5) Uani 1 1 d . . .
Cu3 Cu 0.13645(8) 0.21976(8) 0.39233(6) 0.0672(4) Uani 1 1 d . . .
N1 N 0.6562(5) 0.4214(5) 0.8739(4) 0.064(3) Uani 1 1 d . . .
N2 N 0.9379(5) 0.6271(5) 0.8116(4) 0.060(2) Uani 1 1 d . . .
N3 N 0.2251(5) 0.1454(5) 0.2829(3) 0.059(2) Uani 1 1 d . . .
N4 N 0.1943(5) 0.2040(4) 0.3434(4) 0.055(2) Uani 1 1 d . . .
C1 C 0.6043(8) 0.4371(8) 0.8878(6) 0.092(4) Uani 1 1 d . . .
H1A H 0.5740 0.4258 0.8538 0.110 Uiso 1 1 calc R U .
H1B H 0.6245 0.4850 0.8955 0.110 Uiso 1 1 calc R U .
C2 C 0.6973(8) 0.4306(7) 0.9268(5) 0.085(4) Uani 1 1 d . . .
H2A H 0.7170 0.4766 0.9413 0.102 Uiso 1 1 calc R U .
H2B H 0.7334 0.4219 0.9170 0.102 Uiso 1 1 calc R U .
C3 C 0.6217(7) 0.3513(7) 0.8557(5) 0.081(4) Uani 1 1 d . . .
H3A H 0.6547 0.3374 0.8480 0.097 Uiso 1 1 calc R U .
H3B H 0.5974 0.3463 0.8187 0.097 Uiso 1 1 calc R U .
C4 C 0.9858(6) 0.6188(7) 0.7713(5) 0.070(3) Uani 1 1 d . . .
H4A H 0.9838 0.6343 0.7312 0.084 Uiso 1 1 calc R U .
H4B H 0.9725 0.5715 0.7689 0.084 Uiso 1 1 calc R U .
C5 C 0.9419(6) 0.6012(7) 0.8712(5) 0.069(3) Uani 1 1 d . . .
H5A H 0.9229 0.5528 0.8686 0.083 Uiso 1 1 calc R U .
H5B H 0.9149 0.6099 0.8994 0.083 Uiso 1 1 calc R U .
C6 C 0.9630(6) 0.7015(7) 0.8181(6) 0.078(4) Uani 1 1 d . . .
H6A H 0.9319 0.7082 0.8428 0.094 Uiso 1 1 calc R U .
H6B H 0.9652 0.7210 0.7789 0.094 Uiso 1 1 calc R U .
C7 C 0.0769(4) 0.1537(8) 0.2500 0.054(4) Uani 1 2 d S T P
H7 H 0.1003 0.2006 0.2500 0.065 Uiso 1 2 calc R U P
C8 C 0.1065(7) 0.1214(6) 0.2734(4) 0.062(3) Uani 1 1 d . . .
C9 C 0.0696(7) 0.0498(7) 0.2706(5) 0.072(4) Uani 1 1 d . . .
H9 H 0.0901 0.0259 0.2840 0.087 Uiso 1 1 calc R U .
C10 C 0.0081(5) 0.0162(9) 0.2500 0.069(5) Uani 1 2 d S T P
H10 H -0.0153 -0.0307 0.2500 0.083 Uiso 1 2 calc R U P
C11 C 0.1762(6) 0.1570(6) 0.2988(5) 0.059(3) Uani 1 1 d . . .
C12 C 0.2786(4) 0.1882(4) 0.3188(4) 0.0836(16) Uani 1 1 d G U .
C13 C 0.2580(3) 0.2237(5) 0.3554(4) 0.0836(16) Uani 1 1 d G U .
C14 C 0.3031(4) 0.2714(4) 0.3956(4) 0.0836(16) Uani 1 1 d G U .
H14 H 0.2893 0.2951 0.4200 0.100 Uiso 1 1 calc R U .
C15 C 0.3688(4) 0.2836(4) 0.3992(3) 0.0836(16) Uani 1 1 d G U .
H15 H 0.3990 0.3155 0.4261 0.100 Uiso 1 1 calc R U .
C16 C 0.3895(4) 0.2481(5) 0.3626(4) 0.0836(16) Uani 1 1 d G U .
H16 H 0.4335 0.2562 0.3651 0.100 Uiso 1 1 calc R U .
C17 C 0.3444(5) 0.2004(4) 0.3225(4) 0.0836(16) Uani 1 1 d G U .
H17 H 0.3582 0.1766 0.2980 0.100 Uiso 1 1 calc R U .

loop_
_atom_site_aniso_label
_atom_site_aniso_U_11
_atom_site_aniso_U_22
_atom_site_aniso_U_33
_atom_site_aniso_U_23
_atom_site_aniso_U_13
_atom_site_aniso_U_12
I1 0.0783(6) 0.0700(5) 0.0580(4) -0.0114(4) -0.0088(4) 0.0395(5)
I2 0.0803(6) 0.0650(5) 0.0619(5) -0.0006(4) -0.0026(4) 0.0376(5)
Cu1 0.0818(11) 0.0718(10) 0.0594(9) 0.0080(8) 0.0124(8) 0.0320(9)
Cu2 0.0646(10) 0.0748(11) 0.0670(9) -0.0057(8) -0.0094(7) 0.0294(9)
Cu3 0.0716(10) 0.0837(11) 0.0450(7) -0.0064(7) 0.0020(7) 0.0379(9)
N1 0.064(7) 0.059(7) 0.061(6) 0.004(5) 0.008(5) 0.024(5)
N2 0.061(6) 0.061(6) 0.055(6) -0.001(4) -0.007(4) 0.030(5)
N3 0.069(7) 0.075(7) 0.039(5) -0.004(4) -0.007(4) 0.041(6)
N4 0.066(6) 0.057(6) 0.047(5) 0.000(4) 0.007(4) 0.034(5)
C1 0.094(11) 0.080(10) 0.099(11) 0.018(8) 0.031(8) 0.042(9)
C2 0.098(11) 0.091(10) 0.059(8) 0.012(7) 0.005(7) 0.041(9)
C3 0.094(10) 0.092(11) 0.055(7) 0.015(7) 0.017(7) 0.046(9)
C4 0.082(9) 0.085(9) 0.050(6) -0.008(6) 0.003(6) 0.047(8)
C5 0.069(9) 0.068(8) 0.056(7) 0.005(6) 0.004(6) 0.024(7)
C6 0.063(8) 0.083(10) 0.092(9) -0.003(7) -0.011(7) 0.039(8)
C7 0.071(9) 0.038(9) 0.043(8) 0.000 -0.005(7) 0.019(4)
C8 0.095(10) 0.067(8) 0.028(5) 0.010(5) 0.005(5) 0.045(8)
C9 0.090(10) 0.075(10) 0.052(7) 0.008(6) 0.007(7) 0.041(9)
C10 0.067(9) 0.057(12) 0.081(11) 0.000 -0.008(9) 0.028(6)
C11 0.072(8) 0.062(7) 0.044(6) 0.012(5) -0.007(6) 0.035(7)
C12 0.0835(17) 0.0838(17) 0.0834(17) -0.0005(5) -0.0001(5) 0.0418(9)
C13 0.0835(17) 0.0838(17) 0.0834(17) -0.0005(5) -0.0001(5) 0.0418(9)
C14 0.0835(17) 0.0838(17) 0.0834(17) -0.0005(5) -0.0001(5) 0.0418(9)
C15 0.0835(17) 0.0838(17) 0.0834(17) -0.0005(5) -0.0001(5) 0.0418(9)
C16 0.0835(17) 0.0838(17) 0.0834(17) -0.0005(5) -0.0001(5) 0.0418(9)
C17 0.0835(17) 0.0838(17) 0.0834(17) -0.0005(5) -0.0001(5) 0.0418(9)

loop_
_atom_type_symbol
_atom_type_description
_atom_type_scat_dispersion_real
_atom_type_scat_dispersion_imag
_atom_type_scat_source
C C 0.0033 0.0016 'International Tables Vol C Tables 4.2.6.8 and 6.1.1.4'
H H 0.0000 0.0000 'International Tables Vol C Tables 4.2.6.8 and 6.1.1.4'
N N 0.0061 0.0033 'International Tables Vol C Tables 4.2.6.8 and 6.1.1.4'
O O 0.0106 0.0060 'International Tables Vol C Tables 4.2.6.8 and 6.1.1.4'
Cu Cu 0.3201 1.2651 'International Tables Vol C Tables 4.2.6.8 and 6.1.1.4'
I I -0.4742 1.8119 'International Tables Vol C Tables 4.2.6.8 and 6.1.1.4'

loop_
_geom_angle_atom_site_label_1
_geom_angle_atom_site_label_2
_geom_angle_atom_site_label_3
_geom_angle
_geom_angle_site_symmetry_1
_geom_angle_site_symmetry_3
Cu2 I1 Cu2 62.06(6) . 11_656
Cu2 I1 Cu1 59.58(5) . .
Cu2 I1 Cu1 60.57(5) 11_656 .
Cu1 I2 Cu1 59.29(6) 11_656 .
Cu1 I2 Cu2 59.79(5) 11_656 .
Cu1 I2 Cu2 58.59(5) . .
N1 Cu1 Cu2 142.9(3) . .
N1 Cu1 Cu1 145.1(3) . 11_656
Cu2 Cu1 Cu1 61.12(6) . 11_656
N1 Cu1 I2 104.7(3) . 11_656
Cu2 Cu1 I2 112.41(6) . 11_656
Cu1 Cu1 I2 60.52(6) 11_656 11_656
N1 Cu1 I1 106.4(3) . .
Cu2 Cu1 I1 59.69(5) . .
Cu1 Cu1 I1 108.52(4) 11_656 .
I2 Cu1 I1 113.20(7) 11_656 .
N1 Cu1 I2 104.4(3) . .
Cu2 Cu1 I2 61.60(6) . .
Cu1 Cu1 I2 60.19(7) 11_656 .
I2 Cu1 I2 111.39(6) 11_656 .
I1 Cu1 I2 115.64(7) . .
N1 Cu1 Cu2 144.8(3) . 11_656
Cu2 Cu1 Cu2 61.69(7) . 11_656
Cu1 Cu1 Cu2 59.43(6) 11_656 11_656
I2 Cu1 Cu2 61.14(5) 11_656 11_656
I1 Cu1 Cu2 59.40(5) . 11_656
I2 Cu1 Cu2 110.72(7) . 11_656
N2 Cu2 Cu1 142.6(3) . .
N2 Cu2 I1 109.7(3) . .
Cu1 Cu2 I1 60.73(5) . .
N2 Cu2 I1 108.1(3) . 11_656
Cu1 Cu2 I1 109.06(6) . 11_656
I1 Cu2 I1 110.02(6) . 11_656
N2 Cu2 Cu1 142.2(3) . 11_656
Cu1 Cu2 Cu1 59.45(7) . 11_656
I1 Cu2 Cu1 108.03(7) . 11_656
I1 Cu2 Cu1 60.03(5) 11_656 11_656
N2 Cu2 I2 101.6(3) . .
Cu1 Cu2 I2 59.81(6) . .
I1 Cu2 I2 114.96(6) . .
I1 Cu2 I2 111.94(6) 11_656 .
Cu1 Cu2 I2 59.07(5) 11_656 .
N2 Cu2 Cu2 150.3(3) . 11_656
Cu1 Cu2 Cu2 59.96(6) . 11_656
I1 Cu2 Cu2 59.16(6) . 11_656
I1 Cu2 Cu2 58.78(5) 11_656 11_656
Cu1 Cu2 Cu2 58.35(5) 11_656 11_656
I2 Cu2 Cu2 107.95(4) . 11_656
N3 Cu3 N4 170.5(4) 6 .
C1 N1 C3 106.1(11) . .
C1 N1 C2 110.1(11) . .
C3 N1 C2 110.0(10) . .
C1 N1 Cu1 110.9(8) . .
C3 N1 Cu1 109.7(7) . .
C2 N1 Cu1 109.9(8) . .
C5 N2 C4 106.9(9) . .
C5 N2 C6 107.7(9) . .
C4 N2 C6 108.1(10) . .
C5 N2 Cu2 111.6(7) . .
C4 N2 Cu2 110.4(7) . .
C6 N2 Cu2 111.9(7) . .
C11 N3 C12 104.0(9) . .
C11 N3 Cu3 126.7(8) . 5_554
C12 N3 Cu3 129.3(8) . 5_554
C13 N4 C11 105.3(9) . .
C13 N4 Cu3 125.4(7) . .
C11 N4 Cu3 127.3(8) . .
N1 C1 C1 110.2(7) . 10_666
N1 C1 H1A 109.6 . .
C1 C1 H1A 109.6 10_666 .
N1 C1 H1B 109.6 . .
C1 C1 H1B 109.6 10_666 .
H1A C1 H1B 108.1 . .
N1 C2 C3 107.7(11) . 10_666
N1 C2 H2A 110.2 . .
C3 C2 H2A 110.2 10_666 .
N1 C2 H2B 110.2 . .
C3 C2 H2B 110.2 10_666 .
H2A C2 H2B 108.5 . .
N1 C3 C2 111.8(10) . 10_666
N1 C3 H3A 109.3 . .
C2 C3 H3A 109.3 10_666 .
N1 C3 H3B 109.3 . .
C2 C3 H3B 109.3 10_666 .
H3A C3 H3B 107.9 . .
N2 C4 C5 110.5(9) . 9_766
N2 C4 H4A 109.6 . .
C5 C4 H4A 109.6 9_766 .
N2 C4 H4B 109.6 . .
C5 C4 H4B 109.6 9_766 .
H4A C4 H4B 108.1 . .
N2 C5 C4 113.1(10) . 9_766
N2 C5 H5A 109.0 . .
C4 C5 H5A 109.0 9_766 .
N2 C5 H5B 109.0 . .
C4 C5 H5B 109.0 9_766 .
H5A C5 H5B 107.8 . .
N2 C6 C6 109.8(6) . 9_766
N2 C6 H6A 109.7 . .
C6 C6 H6A 109.7 9_766 .
N2 C6 H6B 109.7 . .
C6 C6 H6B 109.7 9_766 .
H6A C6 H6B 108.2 . .
C8 C7 C8 122.6(16) 11 .
C8 C7 H7 118.7 11 .
C8 C7 H7 118.7 . .
C7 C8 C9 116.7(12) . .
C7 C8 C11 123.1(11) . .
C9 C8 C11 120.2(11) . .
C10 C9 C8 122.6(14) . .
C10 C9 H9 118.7 . .
C8 C9 H9 118.7 . .
C9 C10 C9 118.6(19) 11 .
C9 C10 H10 120.7 11 .
C9 C10 H10 120.7 . .
N3 C11 N4 113.6(10) . .
N3 C11 C8 124.7(11) . .
N4 C11 C8 121.7(11) . .
N3 C12 C13 108.3(7) . .
N3 C12 C17 131.7(7) . .
C13 C12 C17 120.0 . .
N4 C13 C14 131.2(7) . .
N4 C13 C12 108.8(7) . .
C14 C13 C12 120.0 . .
C13 C14 C15 120.0 . .
C13 C14 H14 120.0 . .
C15 C14 H14 120.0 . .
C14 C15 C16 120.0 . .
C14 C15 H15 120.0 . .
C16 C15 H15 120.0 . .
C17 C16 C15 120.0 . .
C17 C16 H16 120.0 . .
C15 C16 H16 120.0 . .
C16 C17 C12 120.0 . .
C16 C17 H17 120.0 . .
C12 C17 H17 120.0 . .

loop_
_geom_bond_atom_site_label_1
_geom_bond_atom_site_label_2
_geom_bond_distance
_geom_bond_site_symmetry_2
I1 Cu2 2.6569(19) .
I1 Cu2 2.6676(17) 11_656
I1 Cu1 2.6846(19) .
I2 Cu1 2.6793(19) 11_656
I2 Cu1 2.688(2) .
I2 Cu2 2.7355(19) .
Cu1 N1 2.074(9) .
Cu1 Cu2 2.654(2) .
Cu1 Cu1 2.655(3) 11_656
Cu1 I2 2.6792(18) 11_656
Cu1 Cu2 2.699(2) 11_656
Cu2 N2 2.059(9) .
Cu2 I1 2.6675(17) 11_656
Cu2 Cu1 2.699(2) 11_656
Cu2 Cu2 2.745(3) 11_656
Cu3 N3 1.867(9) 6
Cu3 N4 1.884(9) .
N1 C1 1.436(16) .
N1 C3 1.448(17) .
N1 C2 1.456(16) .
N2 C5 1.475(14) .
N2 C4 1.499(15) .
N2 C6 1.508(16) .
N3 C11 1.322(15) .
N3 C12 1.381(10) .
N3 Cu3 1.867(9) 5_554
N4 C13 1.321(11) .
N4 C11 1.367(13) .
C1 C1 1.60(3) 10_666
C1 H1A 0.9700 .
C1 H1B 0.9700 .
C2 C3 1.619(17) 10_666
C2 H2A 0.9700 .
C2 H2B 0.9700 .
C3 C2 1.619(17) 10_666
C3 H3A 0.9700 .
C3 H3B 0.9700 .
C4 C5 1.535(17) 9_766
C4 H4A 0.9700 .
C4 H4B 0.9700 .
C5 C4 1.535(17) 9_766
C5 H5A 0.9700 .
C5 H5B 0.9700 .
C6 C6 1.62(2) 9_766
C6 H6A 0.9700 .
C6 H6B 0.9700 .
C7 C8 1.335(13) 11
C7 C8 1.335(13) .
C7 H7 0.9300 .
C8 C9 1.422(17) .
C8 C11 1.495(17) .
C9 C10 1.304(15) .
C9 H9 0.9300 .
C10 C9 1.304(15) 11
C10 H10 0.9300 .
C12 C13 1.3900 .
C12 C17 1.3900 .
C13 C14 1.3900 .
C14 C15 1.3900 .
C14 H14 0.9300 .
C15 C16 1.3900 .
C15 H15 0.9300 .
C16 C17 1.3900 .
C16 H16 0.9300 .
C17 H17 0.9300 .
